data_7200597
loop_
_publ_author_name
'Niu, Cao-Yuan'
'Wu, Ben-Lai'
'Zheng, Xian-Fu'
'Wan, Xin-Sheng'
'Zhang, Hong-Yun'
'Niu, Yun-Yin'
'Meng, Lu-Yan'

_publ_section_title
;
 Counteranion's effects on the structures of supramolecular silver
 coordination compounds of one asymmetric and one biting organic
 ligands
;
_journal_issue 7
_journal_name_full CrystEngComm
_journal_page_first 1373
_journal_paper_doi 10.1039/b818745b
_journal_volume 11
_journal_year 2009
_chemical_formula_sum 'C49 H36 Ag4 N20 O13 S4'
_chemical_formula_weight 1672.70
_chemical_name_systematic
;
?
;
_space_group_IT_number 2
_symmetry_cell_setting triclinic
_symmetry_space_group_name_Hall '-P 1'
_symmetry_space_group_name_H-M 'P -1'
_atom_sites_solution_hydrogens geom
_atom_sites_solution_primary direct
_atom_sites_solution_secondary difmap
_audit_creation_method SHELXL-97
_cell_angle_alpha 68.322(3)
_cell_angle_beta 86.714(3)
_cell_angle_gamma 88.930(3)
_cell_formula_units_Z 1
_cell_length_a 7.8745(14)
_cell_length_b 14.061(2)
_cell_length_c 14.463(3)
_cell_measurement_temperature 173(2)
_cell_measurement_theta_max 25.50
_cell_measurement_theta_min 2.55
_cell_volume 1485.7(5)
_computing_cell_refinement 'Bruker SMART'
_computing_data_collection 'Bruker SMART'
_computing_data_reduction 'Bruker SAINT'
_computing_molecular_graphics 'Bruker SHELXTL'
_computing_publication_material 'Bruker SHELXTL'
_computing_structure_refinement 'SHELXL-97 (Sheldrick, 1997)'
_computing_structure_solution 'SHELXS-97 (Sheldrick, 1990)'
_diffrn_ambient_temperature 173(2)
_diffrn_measured_fraction_theta_full 0.985
_diffrn_measured_fraction_theta_max 0.985
_diffrn_measurement_device_type 'CCD area detector'
_diffrn_measurement_method 'phi and omega scans'
_diffrn_radiation_monochromator graphite
_diffrn_radiation_source 'fine-focus sealed tube'
_diffrn_radiation_type MoK\a
_diffrn_radiation_wavelength 0.71073
_diffrn_reflns_av_R_equivalents 0.0162
_diffrn_reflns_av_sigmaI/netI 0.0317
_diffrn_reflns_limit_h_max 5
_diffrn_reflns_limit_h_min -9
_diffrn_reflns_limit_k_max 17
_diffrn_reflns_limit_k_min -17
_diffrn_reflns_limit_l_max 17
_diffrn_reflns_limit_l_min -17
_diffrn_reflns_number 8388
_diffrn_reflns_theta_full 25.50
_diffrn_reflns_theta_max 25.50
_diffrn_reflns_theta_min 2.55
_exptl_absorpt_coefficient_mu 1.519
_exptl_absorpt_correction_T_max 0.8754
_exptl_absorpt_correction_T_min 0.7409
_exptl_absorpt_correction_type multi-scan
_exptl_absorpt_process_details sadabs
_exptl_crystal_colour yellow
_exptl_crystal_density_diffrn 1.870
_exptl_crystal_density_method 'not measured'
_exptl_crystal_description block
_exptl_crystal_F_000 826
_exptl_crystal_size_max 0.21
_exptl_crystal_size_mid 0.10
_exptl_crystal_size_min 0.09
_refine_diff_density_max 0.917
_refine_diff_density_min -0.373
_refine_diff_density_rms 0.107
_refine_ls_extinction_method none
_refine_ls_goodness_of_fit_ref 1.005
_refine_ls_hydrogen_treatment constr
_refine_ls_matrix_type full
_refine_ls_number_parameters 433
_refine_ls_number_reflns 5460
_refine_ls_number_restraints 7
_refine_ls_restrained_S_all 1.009
_refine_ls_R_factor_all 0.0621
_refine_ls_R_factor_gt 0.0467
_refine_ls_shift/su_max 0.001
_refine_ls_shift/su_mean 0.000
_refine_ls_structure_factor_coef Fsqd
_refine_ls_weighting_details 'calc w=1/[\s^2^(Fo^2^)+(0.0684P)^2^+3.0570P] where P=(Fo^2^+2Fc^2^)/3'
_refine_ls_weighting_scheme calc
_refine_ls_wR_factor_gt 0.1293
_refine_ls_wR_factor_ref 0.1406
_reflns_number_gt 4144
_reflns_number_total 5460
_reflns_threshold_expression >2sigma(I)
_cod_data_source_file b818745b.txt
_cod_data_source_block 9
_cod_depositor_comments
;
The following automatic conversions were performed:
'_symmetry_cell_setting' value 'Triclinic' changed to 'triclinic'
according to '/home/saulius/struct/CIF-dictionaries/cif_core.dic'
dictionary named 'cif_core.dic' version 2.4.1 from 2010-06-29.

Automatic conversion script
Id: cif_fix_enum 1527 2010-12-29 10:47:43Z saulius 
;
_cod_original_cell_volume 1485.7(4)
_cod_original_sg_symbol_H-M P-1
_cod_database_code 7200597

loop_
_symmetry_equiv_pos_as_xyz
'x, y, z'
'-x, -y, -z'

loop_
_atom_site_label
_atom_site_type_symbol
_atom_site_fract_x
_atom_site_fract_y
_atom_site_fract_z
_atom_site_U_iso_or_equiv
_atom_site_adp_type
_atom_site_occupancy
_atom_site_symmetry_multiplicity
_atom_site_calc_flag
_atom_site_refinement_flags
_atom_site_disorder_assembly
_atom_site_disorder_group
Ag1 Ag 0.74544(7) 0.20665(3) 0.32824(4) 0.06657(19) Uani 1 1 d . . .
Ag2 Ag 0.44335(7) 0.20670(3) 0.63469(4) 0.06861(19) Uani 1 1 d . . .
N1 N 0.4409(6) 0.0466(4) 0.7677(3) 0.0578(12) Uani 1 1 d . . .
N2 N 0.5977(6) 0.0755(3) 0.5840(3) 0.0547(11) Uani 1 1 d . . .
N3 N 0.6803(6) 0.0753(3) 0.4985(3) 0.0541(11) Uani 1 1 d . . .
N4 N 0.8539(6) 0.0474(4) 0.3391(3) 0.0546(11) Uani 1 1 d . . .
N5 N 0.2626(6) 0.3485(4) 0.6086(4) 0.0610(12) Uani 1 1 d . . .
N6 N 0.4661(6) 0.3256(3) 0.4563(3) 0.0573(12) Uani 1 1 d . . .
N7 N 0.5520(6) 0.3261(4) 0.3710(4) 0.0594(12) Uani 1 1 d . . .
N8 N 0.6870(7) 0.3480(4) 0.1845(4) 0.0670(13) Uani 1 1 d . . .
N9 N 1.1071(7) 0.3170(4) 0.2451(4) 0.0653(13) Uani 1 1 d D . .
N10 N 0.6520(9) 0.2623(4) 0.7955(5) 0.0777(16) Uani 1 1 d D . .
O1 O 1.0327(6) 0.2902(4) 0.3268(4) 0.0794(13) Uani 1 1 d . A .
O2 O 1.1201(16) 0.2626(9) 0.1955(10) 0.103(3) Uani 0.734(9) 1 d PD A 1
O3 O 1.211(2) 0.3828(13) 0.2149(11) 0.206(9) Uani 0.734(9) 1 d PD A 1
O2' O 1.057(5) 0.274(3) 0.191(3) 0.103(3) Uani 0.266(9) 1 d PD A 2
O3' O 1.119(3) 0.4122(7) 0.2129(19) 0.064(6) Uani 0.266(9) 1 d PD A 2
O4 O 0.7000(7) 0.2631(4) 0.7113(5) 0.0957(16) Uani 1 1 d . A .
O5 O 0.7365(11) 0.2845(7) 0.8560(6) 0.105(3) Uani 0.734(9) 1 d PD A 1
O5' O 0.792(2) 0.2228(18) 0.8269(16) 0.105(3) Uani 0.266(9) 1 d PD A 2
O6 O 0.5018(9) 0.2615(4) 0.8168(4) 0.1029(18) Uani 1 1 d . A .
O7 O 0.0313(12) 0.1684(9) 0.9042(8) 0.093(3) Uani 0.50 1 d PD . .
H7 H -0.0399 0.2112 0.8715 0.139 Uiso 0.50 1 calc PR . .
S1 S 0.7017(2) -0.10631(11) 0.62325(11) 0.0561(4) Uani 1 1 d . . .
S2 S 0.4083(2) 0.49859(11) 0.32381(11) 0.0583(4) Uani 1 1 d . . .
C1 C 0.3670(9) 0.0342(5) 0.8564(5) 0.0728(18) Uani 1 1 d . . .
H1 H 0.3089 0.0902 0.8654 0.087 Uiso 1 1 calc R . .
C2 C 0.3725(10) -0.0587(6) 0.9361(5) 0.079(2) Uani 1 1 d . . .
H2 H 0.3196 -0.0656 0.9990 0.094 Uiso 1 1 calc R . .
C3 C 0.4536(9) -0.1391(6) 0.9239(5) 0.0757(19) Uani 1 1 d . . .
H3 H 0.4574 -0.2034 0.9773 0.091 Uiso 1 1 calc R . .
C4 C 0.5303(9) -0.1253(5) 0.8322(5) 0.0671(16) Uani 1 1 d . . .
H4A H 0.5901 -0.1802 0.8218 0.080 Uiso 1 1 calc R . .
C5 C 0.5206(7) -0.0327(4) 0.7559(4) 0.0502(12) Uani 1 1 d . . .
C6 C 0.5988(7) -0.0140(4) 0.6560(4) 0.0489(12) Uani 1 1 d . . .
C7 C 0.7412(6) -0.0141(4) 0.5073(4) 0.0460(12) Uani 1 1 d . . .
C8 C 0.8375(7) -0.0336(4) 0.4261(4) 0.0499(12) Uani 1 1 d . . .
C9 C 0.9108(8) -0.1260(5) 0.4385(5) 0.0642(16) Uani 1 1 d . . .
H9 H 0.8980 -0.1815 0.5006 0.077 Uiso 1 1 calc R . .
C10 C 1.0040(8) -0.1375(5) 0.3592(5) 0.0695(17) Uani 1 1 d . . .
H10 H 1.0564 -0.2011 0.3663 0.083 Uiso 1 1 calc R . .
C11 C 1.0194(8) -0.0575(6) 0.2719(6) 0.0731(19) Uani 1 1 d . . .
H11 H 1.0821 -0.0641 0.2165 0.088 Uiso 1 1 calc R . .
C12 C 0.9429(8) 0.0347(5) 0.2636(5) 0.0676(16) Uani 1 1 d . . .
H12 H 0.9546 0.0909 0.2018 0.081 Uiso 1 1 calc R . .
C13 C 0.1689(9) 0.3616(5) 0.6823(5) 0.0707(17) Uani 1 1 d . . .
H13 H 0.1502 0.3043 0.7427 0.085 Uiso 1 1 calc R . .
C14 C 0.0968(9) 0.4546(6) 0.6758(6) 0.0752(19) Uani 1 1 d . . .
H14 H 0.0295 0.4604 0.7301 0.090 Uiso 1 1 calc R . .
C15 C 0.1249(8) 0.5378(5) 0.5894(5) 0.0677(17) Uani 1 1 d . . .
H15 H 0.0806 0.6030 0.5834 0.081 Uiso 1 1 calc R . .
C16 C 0.2183(7) 0.5249(5) 0.5118(5) 0.0596(14) Uani 1 1 d . . .
H16 H 0.2377 0.5810 0.4506 0.072 Uiso 1 1 calc R . .
C17 C 0.2840(7) 0.4293(4) 0.5238(4) 0.0517(13) Uani 1 1 d . . .
C18 C 0.3833(7) 0.4116(4) 0.4423(4) 0.0513(13) Uani 1 1 d . . .
C19 C 0.5331(7) 0.4115(4) 0.2959(4) 0.0508(12) Uani 1 1 d . . .
C20 C 0.6142(8) 0.4309(4) 0.1954(4) 0.0566(14) Uani 1 1 d . . .
C21 C 0.6155(9) 0.5256(5) 0.1214(5) 0.0738(18) Uani 1 1 d . . .
H21 H 0.5630 0.5817 0.1332 0.089 Uiso 1 1 calc R . .
C22 C 0.6931(10) 0.5396(5) 0.0296(5) 0.081(2) Uani 1 1 d . . .
H22 H 0.6949 0.6050 -0.0228 0.097 Uiso 1 1 calc R . .
C23 C 0.7677(10) 0.4566(6) 0.0158(5) 0.085(2) Uani 1 1 d . . .
H23 H 0.8211 0.4629 -0.0467 0.103 Uiso 1 1 calc R . .
C24 C 0.7634(10) 0.3629(6) 0.0956(5) 0.082(2) Uani 1 1 d . . .
H24 H 0.8182 0.3062 0.0860 0.098 Uiso 1 1 calc R . .
C25 C 0.0840(18) 0.1964(14) 0.9803(9) 0.098(6) Uani 0.50 1 d PD . .
H25A H 0.1517 0.2593 0.9520 0.148 Uiso 0.50 1 calc PR . .
H25B H 0.1534 0.1415 1.0244 0.148 Uiso 0.50 1 calc PR . .
H25C H -0.0156 0.2080 1.0185 0.148 Uiso 0.50 1 calc PR . .

loop_
_atom_site_aniso_label
_atom_site_aniso_U_11
_atom_site_aniso_U_22
_atom_site_aniso_U_33
_atom_site_aniso_U_23
_atom_site_aniso_U_13
_atom_site_aniso_U_12
Ag1 0.0754(3) 0.0471(3) 0.0666(3) -0.0113(2) 0.0111(2) 0.0101(2)
Ag2 0.0929(4) 0.0466(3) 0.0601(3) -0.0143(2) 0.0054(2) 0.0110(2)
N1 0.071(3) 0.046(3) 0.051(3) -0.012(2) 0.002(2) -0.002(2)
N2 0.065(3) 0.045(3) 0.052(3) -0.015(2) -0.002(2) 0.008(2)
N3 0.060(3) 0.047(3) 0.056(3) -0.020(2) 0.000(2) 0.008(2)
N4 0.056(3) 0.053(3) 0.055(3) -0.020(2) 0.002(2) 0.003(2)
N5 0.067(3) 0.057(3) 0.058(3) -0.022(2) 0.006(2) 0.001(2)
N6 0.069(3) 0.040(2) 0.054(3) -0.009(2) 0.006(2) 0.007(2)
N7 0.067(3) 0.044(3) 0.059(3) -0.011(2) 0.006(2) 0.008(2)
N8 0.074(3) 0.062(3) 0.061(3) -0.020(3) 0.006(3) 0.013(3)
N9 0.065(3) 0.069(4) 0.055(3) -0.015(3) -0.004(3) 0.004(3)
N10 0.088(5) 0.061(3) 0.070(4) -0.006(3) -0.015(4) -0.001(3)
O1 0.088(3) 0.081(3) 0.067(3) -0.027(2) 0.010(2) 0.012(3)
O2 0.145(11) 0.087(5) 0.075(4) -0.030(4) -0.019(6) 0.075(6)
O3 0.184(14) 0.32(2) 0.095(8) -0.050(11) 0.027(10) -0.175(14)
O2' 0.145(11) 0.087(5) 0.075(4) -0.030(4) -0.019(6) 0.075(6)
O3' 0.069(12) 0.039(8) 0.081(13) -0.022(8) 0.021(11) -0.026(8)
O4 0.102(4) 0.085(4) 0.110(4) -0.052(3) 0.025(3) 0.002(3)
O5 0.124(6) 0.116(7) 0.083(5) -0.042(4) -0.027(5) 0.009(5)
O5' 0.124(6) 0.116(7) 0.083(5) -0.042(4) -0.027(5) 0.009(5)
O6 0.121(5) 0.079(4) 0.102(4) -0.030(3) 0.028(4) 0.000(3)
O7 0.065(6) 0.116(9) 0.104(8) -0.050(7) 0.007(5) 0.024(6)
S1 0.0673(9) 0.0435(7) 0.0525(8) -0.0123(6) -0.0042(7) 0.0136(6)
S2 0.0728(10) 0.0442(7) 0.0538(8) -0.0140(6) -0.0037(7) 0.0143(7)
C1 0.086(5) 0.072(4) 0.063(4) -0.031(3) 0.018(3) -0.002(3)
C2 0.097(5) 0.085(5) 0.052(4) -0.024(4) 0.011(3) -0.012(4)
C3 0.089(5) 0.073(4) 0.054(4) -0.012(3) 0.004(3) 0.000(4)
C4 0.080(4) 0.053(4) 0.059(4) -0.010(3) -0.006(3) 0.013(3)
C5 0.053(3) 0.048(3) 0.050(3) -0.019(2) -0.006(2) 0.003(2)
C6 0.048(3) 0.044(3) 0.052(3) -0.015(2) -0.008(2) 0.009(2)
C7 0.046(3) 0.042(3) 0.049(3) -0.014(2) -0.008(2) 0.005(2)
C8 0.045(3) 0.053(3) 0.054(3) -0.022(3) -0.007(2) 0.003(2)
C9 0.063(4) 0.055(3) 0.075(4) -0.024(3) -0.005(3) 0.014(3)
C10 0.072(4) 0.060(4) 0.082(5) -0.034(4) -0.002(3) 0.013(3)
C11 0.063(4) 0.087(5) 0.083(5) -0.051(4) 0.013(3) -0.005(4)
C12 0.073(4) 0.066(4) 0.063(4) -0.025(3) 0.008(3) 0.002(3)
C13 0.075(4) 0.076(4) 0.060(4) -0.027(3) 0.014(3) 0.000(3)
C14 0.064(4) 0.097(5) 0.080(5) -0.052(4) 0.001(3) 0.008(4)
C15 0.063(4) 0.070(4) 0.084(5) -0.045(4) -0.017(3) 0.019(3)
C16 0.056(3) 0.054(3) 0.070(4) -0.026(3) -0.008(3) 0.010(3)
C17 0.048(3) 0.049(3) 0.062(3) -0.025(3) -0.007(3) 0.002(2)
C18 0.054(3) 0.044(3) 0.057(3) -0.020(3) -0.002(3) -0.002(2)
C19 0.055(3) 0.041(3) 0.055(3) -0.016(2) -0.005(2) 0.008(2)
C20 0.060(3) 0.051(3) 0.058(3) -0.019(3) -0.001(3) 0.000(3)
C21 0.101(5) 0.053(4) 0.062(4) -0.016(3) 0.003(4) 0.009(3)
C22 0.109(6) 0.064(4) 0.056(4) -0.008(3) 0.004(4) 0.010(4)
C23 0.090(5) 0.101(6) 0.056(4) -0.021(4) 0.012(4) 0.004(4)
C24 0.086(5) 0.079(5) 0.075(5) -0.027(4) 0.013(4) 0.020(4)
C25 0.081(10) 0.183(19) 0.043(7) -0.055(10) -0.024(7) 0.051(11)

loop_
_atom_type_symbol
_atom_type_description
_atom_type_scat_dispersion_real
_atom_type_scat_dispersion_imag
_atom_type_scat_source
C C 0.0033 0.0016 'International Tables Vol C Tables 4.2.6.8 and 6.1.1.4'
H H 0.0000 0.0000 'International Tables Vol C Tables 4.2.6.8 and 6.1.1.4'
N N 0.0061 0.0033 'International Tables Vol C Tables 4.2.6.8 and 6.1.1.4'
O O 0.0106 0.0060 'International Tables Vol C Tables 4.2.6.8 and 6.1.1.4'
S S 0.1246 0.1234 'International Tables Vol C Tables 4.2.6.8 and 6.1.1.4'
Ag Ag -0.8971 1.1015 'International Tables Vol C Tables 4.2.6.8 and 6.1.1.4'

loop_
_geom_angle_atom_site_label_1
_geom_angle_atom_site_label_2
_geom_angle_atom_site_label_3
_geom_angle
_geom_angle_site_symmetry_1
_geom_angle_site_symmetry_3
_geom_angle_publ_flag
N4 Ag1 N8 128.25(17) . . ?
N4 Ag1 N7 156.21(16) . . ?
N8 Ag1 N7 69.64(17) . . ?
N4 Ag1 N3 69.48(15) . . ?
N8 Ag1 N3 155.22(17) . . ?
N7 Ag1 N3 88.98(15) . . ?
N1 Ag2 N5 129.76(17) . . ?
N1 Ag2 N6 155.78(16) . . ?
N5 Ag2 N6 69.26(16) . . ?
N1 Ag2 N2 69.09(16) . . ?
N5 Ag2 N2 154.10(17) . . ?
N6 Ag2 N2 88.37(15) . . ?
C1 N1 C5 118.5(5) . . ?
C1 N1 Ag2 121.5(4) . . ?
C5 N1 Ag2 119.9(4) . . ?
C6 N2 N3 112.5(4) . . ?
C6 N2 Ag2 112.4(4) . . ?
N3 N2 Ag2 135.0(3) . . ?
C7 N3 N2 112.8(4) . . ?
C7 N3 Ag1 111.9(3) . . ?
N2 N3 Ag1 135.2(3) . . ?
C12 N4 C8 117.9(5) . . ?
C12 N4 Ag1 121.9(4) . . ?
C8 N4 Ag1 120.0(4) . . ?
C13 N5 C17 117.3(5) . . ?
C13 N5 Ag2 122.3(4) . . ?
C17 N5 Ag2 118.5(4) . . ?
C18 N6 N7 112.2(4) . . ?
C18 N6 Ag2 111.9(4) . . ?
N7 N6 Ag2 135.8(3) . . ?
C19 N7 N6 112.5(5) . . ?
C19 N7 Ag1 112.4(4) . . ?
N6 N7 Ag1 135.0(3) . . ?
C24 N8 C20 116.0(6) . . ?
C24 N8 Ag1 122.7(4) . . ?
C20 N8 Ag1 118.5(4) . . ?
O3 N9 O1 124.8(10) . . ?
O3 N9 O2 109.2(13) . . ?
O1 N9 O2 123.1(9) . . ?
O3 N9 O2' 121(3) . . ?
O1 N9 O2' 114(3) . . ?
O2 N9 O2' 24.3(16) . . ?
O3 N9 O3' 39.5(12) . . ?
O1 N9 O3' 107.3(12) . . ?
O2 N9 O3' 126.5(14) . . ?
O2' N9 O3' 120(2) . . ?
O6 N10 O4 118.9(6) . . ?
O6 N10 O5' 143.8(13) . . ?
O4 N10 O5' 88.6(12) . . ?
O6 N10 O5 111.0(8) . . ?
O4 N10 O5 128.2(8) . . ?
O5' N10 O5 55.1(11) . . ?
N10 O4 O5' 45.8(6) . . ?
N10 O5' O4 45.6(7) . . ?
C25 O7 H7 109.5 . . ?
C7 S1 C6 87.4(3) . . ?
C18 S2 C19 88.0(3) . . ?
N1 C1 C2 121.6(6) . . ?
N1 C1 H1 119.2 . . ?
C2 C1 H1 119.2 . . ?
C3 C2 C1 119.7(6) . . ?
C3 C2 H2 120.2 . . ?
C1 C2 H2 120.2 . . ?
C2 C3 C4 118.3(6) . . ?
C2 C3 H3 120.9 . . ?
C4 C3 H3 120.9 . . ?
C5 C4 C3 119.9(6) . . ?
C5 C4 H4A 120.1 . . ?
C3 C4 H4A 120.1 . . ?
N1 C5 C4 122.0(5) . . ?
N1 C5 C6 115.8(5) . . ?
C4 C5 C6 122.2(5) . . ?
N2 C6 C5 122.8(5) . . ?
N2 C6 S1 113.6(4) . . ?
C5 C6 S1 123.6(4) . . ?
N3 C7 C8 123.2(5) . . ?
N3 C7 S1 113.6(4) . . ?
C8 C7 S1 123.2(4) . . ?
N4 C8 C9 122.2(5) . . ?
N4 C8 C7 115.3(5) . . ?
C9 C8 C7 122.4(5) . . ?
C8 C9 C10 119.1(6) . . ?
C8 C9 H9 120.5 . . ?
C10 C9 H9 120.5 . . ?
C11 C10 C9 119.1(6) . . ?
C11 C10 H10 120.5 . . ?
C9 C10 H10 120.5 . . ?
C10 C11 C12 119.4(6) . . ?
C10 C11 H11 120.3 . . ?
C12 C11 H11 120.3 . . ?
N4 C12 C11 122.3(6) . . ?
N4 C12 H12 118.8 . . ?
C11 C12 H12 118.8 . . ?
N5 C13 C14 123.4(7) . . ?
N5 C13 H13 118.3 . . ?
C14 C13 H13 118.3 . . ?
C15 C14 C13 118.6(6) . . ?
C15 C14 H14 120.7 . . ?
C13 C14 H14 120.7 . . ?
C14 C15 C16 118.6(6) . . ?
C14 C15 H15 120.7 . . ?
C16 C15 H15 120.7 . . ?
C15 C16 C17 119.3(6) . . ?
C15 C16 H16 120.4 . . ?
C17 C16 H16 120.4 . . ?
N5 C17 C16 122.7(5) . . ?
N5 C17 C18 116.1(5) . . ?
C16 C17 C18 121.2(5) . . ?
N6 C18 C17 122.0(5) . . ?
N6 C18 S2 113.4(4) . . ?
C17 C18 S2 124.6(4) . . ?
N7 C19 C20 122.7(5) . . ?
N7 C19 S2 113.9(4) . . ?
C20 C19 S2 123.3(4) . . ?
N8 C20 C21 123.5(6) . . ?
N8 C20 C19 114.3(5) . . ?
C21 C20 C19 122.2(5) . . ?
C20 C21 C22 119.9(6) . . ?
C20 C21 H21 120.1 . . ?
C22 C21 H21 120.1 . . ?
C23 C22 C21 118.1(6) . . ?
C23 C22 H22 121.0 . . ?
C21 C22 H22 121.0 . . ?
C22 C23 C24 118.6(6) . . ?
C22 C23 H23 120.7 . . ?
C24 C23 H23 120.7 . . ?
N8 C24 C23 123.9(7) . . ?
N8 C24 H24 118.1 . . ?
C23 C24 H24 118.1 . . ?
O7 C25 H25A 109.5 . . ?
O7 C25 H25B 109.5 . . ?
H25A C25 H25B 109.5 . . ?
O7 C25 H25C 109.5 . . ?
H25A C25 H25C 109.5 . . ?
H25B C25 H25C 109.5 . . ?

loop_
_geom_bond_atom_site_label_1
_geom_bond_atom_site_label_2
_geom_bond_distance
_geom_bond_site_symmetry_2
_geom_bond_publ_flag
Ag1 N4 2.335(5) . ?
Ag1 N8 2.347(5) . ?
Ag1 N7 2.467(5) . ?
Ag1 N3 2.504(5) . ?
Ag2 N1 2.360(5) . ?
Ag2 N5 2.355(5) . ?
Ag2 N6 2.501(5) . ?
Ag2 N2 2.497(5) . ?
N1 C1 1.329(7) . ?
N1 C5 1.330(7) . ?
N2 C6 1.304(7) . ?
N2 N3 1.364(6) . ?
N3 C7 1.300(7) . ?
N4 C12 1.329(7) . ?
N4 C8 1.350(7) . ?
N5 C13 1.328(7) . ?
N5 C17 1.334(7) . ?
N6 C18 1.317(7) . ?
N6 N7 1.370(6) . ?
N7 C19 1.301(7) . ?
N8 C24 1.334(8) . ?
N8 C20 1.346(7) . ?
N9 O3 1.186(8) . ?
N9 O1 1.218(6) . ?
N9 O2 1.226(7) . ?
N9 O2' 1.231(10) . ?
N9 O3' 1.248(9) . ?
N10 O6 1.204(8) . ?
N10 O4 1.251(8) . ?
N10 O5' 1.256(10) . ?
N10 O5 1.258(7) . ?
O4 O5' 1.751(19) . ?
O7 C25 1.384(9) . ?
O7 H7 0.8400 . ?
S1 C7 1.715(5) . ?
S1 C6 1.713(5) . ?
S2 C18 1.701(6) . ?
S2 C19 1.704(5) . ?
C1 C2 1.388(10) . ?
C1 H1 0.9500 . ?
C2 C3 1.351(10) . ?
C2 H2 0.9500 . ?
C3 C4 1.373(9) . ?
C3 H3 0.9500 . ?
C4 C5 1.365(8) . ?
C4 H4A 0.9500 . ?
C5 C6 1.469(7) . ?
C7 C8 1.469(7) . ?
C8 C9 1.365(8) . ?
C9 C10 1.385(9) . ?
C9 H9 0.9500 . ?
C10 C11 1.347(10) . ?
C10 H10 0.9500 . ?
C11 C12 1.387(9) . ?
C11 H11 0.9500 . ?
C12 H12 0.9500 . ?
C13 C14 1.389(10) . ?
C13 H13 0.9500 . ?
C14 C15 1.370(10) . ?
C14 H14 0.9500 . ?
C15 C16 1.373(9) . ?
C15 H15 0.9500 . ?
C16 C17 1.385(8) . ?
C16 H16 0.9500 . ?
C17 C18 1.471(8) . ?
C19 C20 1.484(8) . ?
C20 C21 1.366(8) . ?
C21 C22 1.376(9) . ?
C21 H21 0.9500 . ?
C22 C23 1.371(10) . ?
C22 H22 0.9500 . ?
C23 C24 1.394(10) . ?
C23 H23 0.9500 . ?
C24 H24 0.9500 . ?
C25 H25A 0.9800 . ?
C25 H25B 0.9800 . ?
C25 H25C 0.9800 . ?

loop_
_geom_hbond_atom_site_label_D
_geom_hbond_atom_site_label_H
_geom_hbond_atom_site_label_A
_geom_hbond_distance_DH
_geom_hbond_distance_HA
_geom_hbond_distance_DA
_geom_hbond_angle_DHA
_geom_hbond_site_symmetry_A
O7 H7 O5 0.84 2.00 2.782(13) 153.4 1_455

loop_
_geom_torsion_atom_site_label_1
_geom_torsion_atom_site_label_2
_geom_torsion_atom_site_label_3
_geom_torsion_atom_site_label_4
_geom_torsion
_geom_torsion_site_symmetry_1
_geom_torsion_site_symmetry_2
_geom_torsion_site_symmetry_3
_geom_torsion_site_symmetry_4
_geom_torsion_publ_flag
N5 Ag2 N1 C1 -21.9(6) . . . . ?
N6 Ag2 N1 C1 -158.5(5) . . . . ?
N2 Ag2 N1 C1 178.9(5) . . . . ?
N5 Ag2 N1 C5 160.9(4) . . . . ?
N6 Ag2 N1 C5 24.3(7) . . . . ?
N2 Ag2 N1 C5 1.7(4) . . . . ?
N1 Ag2 N2 C6 -0.1(4) . . . . ?
N5 Ag2 N2 C6 -141.4(4) . . . . ?
N6 Ag2 N2 C6 -171.0(4) . . . . ?
N1 Ag2 N2 N3 179.5(5) . . . . ?
N5 Ag2 N2 N3 38.1(7) . . . . ?
N6 Ag2 N2 N3 8.5(5) . . . . ?
C6 N2 N3 C7 0.3(7) . . . . ?
Ag2 N2 N3 C7 -179.2(4) . . . . ?
C6 N2 N3 Ag1 -179.0(4) . . . . ?
Ag2 N2 N3 Ag1 1.5(8) . . . . ?
N4 Ag1 N3 C7 0.9(4) . . . . ?
N8 Ag1 N3 C7 140.9(4) . . . . ?
N7 Ag1 N3 C7 170.6(4) . . . . ?
N4 Ag1 N3 N2 -179.8(5) . . . . ?
N8 Ag1 N3 N2 -39.8(7) . . . . ?
N7 Ag1 N3 N2 -10.1(5) . . . . ?
N8 Ag1 N4 C12 22.6(6) . . . . ?
N7 Ag1 N4 C12 156.2(5) . . . . ?
N3 Ag1 N4 C12 -177.4(5) . . . . ?
N8 Ag1 N4 C8 -162.2(4) . . . . ?
N7 Ag1 N4 C8 -28.6(7) . . . . ?
N3 Ag1 N4 C8 -2.2(4) . . . . ?
N1 Ag2 N5 C13 19.9(6) . . . . ?
N6 Ag2 N5 C13 -177.7(5) . . . . ?
N2 Ag2 N5 C13 150.5(5) . . . . ?
N1 Ag2 N5 C17 -176.2(4) . . . . ?
N6 Ag2 N5 C17 -13.7(4) . . . . ?
N2 Ag2 N5 C17 -45.6(6) . . . . ?
N1 Ag2 N6 C18 153.7(4) . . . . ?
N5 Ag2 N6 C18 8.1(4) . . . . ?
N2 Ag2 N6 C18 174.8(4) . . . . ?
N1 Ag2 N6 N7 -31.4(8) . . . . ?
N5 Ag2 N6 N7 -177.0(6) . . . . ?
N2 Ag2 N6 N7 -10.4(5) . . . . ?
C18 N6 N7 C19 0.4(7) . . . . ?
Ag2 N6 N7 C19 -174.5(4) . . . . ?
C18 N6 N7 Ag1 176.7(4) . . . . ?
Ag2 N6 N7 Ag1 1.8(9) . . . . ?
N4 Ag1 N7 C19 -150.7(4) . . . . ?
N8 Ag1 N7 C19 -8.1(4) . . . . ?
N3 Ag1 N7 C19 -175.3(4) . . . . ?
N4 Ag1 N7 N6 33.0(8) . . . . ?
N8 Ag1 N7 N6 175.6(6) . . . . ?
N3 Ag1 N7 N6 8.4(5) . . . . ?
N4 Ag1 N8 C24 -23.9(7) . . . . ?
N7 Ag1 N8 C24 174.2(6) . . . . ?
N3 Ag1 N8 C24 -153.9(5) . . . . ?
N4 Ag1 N8 C20 175.8(4) . . . . ?
N7 Ag1 N8 C20 14.0(4) . . . . ?
N3 Ag1 N8 C20 45.8(7) . . . . ?
O6 N10 O4 O5' -155.4(14) . . . . ?
O5 N10 O4 O5' 41.7(13) . . . . ?
O6 N10 O5' O4 142(2) . . . . ?
O5 N10 O5' O4 -140.4(11) . . . . ?
C5 N1 C1 C2 0.5(10) . . . . ?
Ag2 N1 C1 C2 -176.8(5) . . . . ?
N1 C1 C2 C3 -0.5(11) . . . . ?
C1 C2 C3 C4 0.9(11) . . . . ?
C2 C3 C4 C5 -1.2(11) . . . . ?
C1 N1 C5 C4 -0.8(9) . . . . ?
Ag2 N1 C5 C4 176.5(5) . . . . ?
C1 N1 C5 C6 179.7(5) . . . . ?
Ag2 N1 C5 C6 -3.0(7) . . . . ?
C3 C4 C5 N1 1.2(10) . . . . ?
C3 C4 C5 C6 -179.3(6) . . . . ?
N3 N2 C6 C5 178.9(5) . . . . ?
Ag2 N2 C6 C5 -1.5(7) . . . . ?
N3 N2 C6 S1 -0.3(6) . . . . ?
Ag2 N2 C6 S1 179.3(2) . . . . ?
N1 C5 C6 N2 3.0(8) . . . . ?
C4 C5 C6 N2 -176.5(6) . . . . ?
N1 C5 C6 S1 -177.8(4) . . . . ?
C4 C5 C6 S1 2.7(8) . . . . ?
C7 S1 C6 N2 0.2(4) . . . . ?
C7 S1 C6 C5 -179.0(5) . . . . ?
N2 N3 C7 C8 -179.1(5) . . . . ?
Ag1 N3 C7 C8 0.4(6) . . . . ?
N2 N3 C7 S1 -0.2(6) . . . . ?
Ag1 N3 C7 S1 179.3(2) . . . . ?
C6 S1 C7 N3 0.0(4) . . . . ?
C6 S1 C7 C8 178.9(5) . . . . ?
C12 N4 C8 C9 0.9(8) . . . . ?
Ag1 N4 C8 C9 -174.5(4) . . . . ?
C12 N4 C8 C7 178.6(5) . . . . ?
Ag1 N4 C8 C7 3.2(6) . . . . ?
N3 C7 C8 N4 -2.3(8) . . . . ?
S1 C7 C8 N4 178.8(4) . . . . ?
N3 C7 C8 C9 175.3(5) . . . . ?
S1 C7 C8 C9 -3.5(8) . . . . ?
N4 C8 C9 C10 -0.5(9) . . . . ?
C7 C8 C9 C10 -178.0(5) . . . . ?
C8 C9 C10 C11 -0.2(10) . . . . ?
C9 C10 C11 C12 0.5(10) . . . . ?
C8 N4 C12 C11 -0.6(9) . . . . ?
Ag1 N4 C12 C11 174.7(5) . . . . ?
C10 C11 C12 N4 -0.1(11) . . . . ?
C17 N5 C13 C14 -1.5(10) . . . . ?
Ag2 N5 C13 C14 162.6(5) . . . . ?
N5 C13 C14 C15 -0.7(11) . . . . ?
C13 C14 C15 C16 2.1(10) . . . . ?
C14 C15 C16 C17 -1.3(9) . . . . ?
C13 N5 C17 C16 2.4(9) . . . . ?
Ag2 N5 C17 C16 -162.3(4) . . . . ?
C13 N5 C17 C18 -177.9(5) . . . . ?
Ag2 N5 C17 C18 17.4(6) . . . . ?
C15 C16 C17 N5 -1.0(9) . . . . ?
C15 C16 C17 C18 179.3(5) . . . . ?
N7 N6 C18 C17 -179.0(5) . . . . ?
Ag2 N6 C18 C17 -2.9(7) . . . . ?
N7 N6 C18 S2 -0.7(6) . . . . ?
Ag2 N6 C18 S2 175.4(2) . . . . ?
N5 C17 C18 N6 -9.2(8) . . . . ?
C16 C17 C18 N6 170.5(5) . . . . ?
N5 C17 C18 S2 172.7(4) . . . . ?
C16 C17 C18 S2 -7.6(8) . . . . ?
C19 S2 C18 N6 0.6(5) . . . . ?
C19 S2 C18 C17 178.9(5) . . . . ?
N6 N7 C19 C20 179.7(5) . . . . ?
Ag1 N7 C19 C20 2.5(7) . . . . ?
N6 N7 C19 S2 0.1(7) . . . . ?
Ag1 N7 C19 S2 -177.0(2) . . . . ?
C18 S2 C19 N7 -0.4(5) . . . . ?
C18 S2 C19 C20 180.0(5) . . . . ?
C24 N8 C20 C21 0.2(10) . . . . ?
Ag1 N8 C20 C21 161.7(5) . . . . ?
C24 N8 C20 C19 -179.1(6) . . . . ?
Ag1 N8 C20 C19 -17.5(7) . . . . ?
N7 C19 C20 N8 9.6(8) . . . . ?
S2 C19 C20 N8 -170.8(5) . . . . ?
N7 C19 C20 C21 -169.7(6) . . . . ?
S2 C19 C20 C21 9.9(9) . . . . ?
N8 C20 C21 C22 0.6(11) . . . . ?
C19 C20 C21 C22 179.8(6) . . . . ?
C20 C21 C22 C23 -0.2(12) . . . . ?
C21 C22 C23 C24 -0.9(12) . . . . ?
C20 N8 C24 C23 -1.4(11) . . . . ?
Ag1 N8 C24 C23 -162.1(6) . . . . ?
C22 C23 C24 N8 1.8(13) . . . . ?
